data_7204454
loop_
_publ_author_name
'Burnett, Lynne A.'
'Ferreira, Vitor F.'
'Alan Howie, R.'
'Rufino, Helena'
'Skakle, Janet M. S.'
'Wardell, James L.'
'Wardell, Solange M. S. V.'

_publ_section_title
;
 Hydroxy group interactions in stannylated carbohydrates. Structures
 and thermal stabilities of
 5-deoxy-5-C-(Ph3Sn)-1,2-O-isopropylidene-??-D-xylofuranose,
 5-deoxy-5-C-(IPh2Sn)-1,2-O-isopropylidene-??-D- and -L-xylofuranose,
 and 5-deoxy-5-C-(I2PhSn)-1,2-O-isopropylidene-??-D- and
 -L-xylofuranose
;
_journal_issue 20
_journal_name_full 'Journal of the Chemical Society, Perkin Transactions 1'
_journal_page_first 2288
_journal_paper_doi 10.1039/b204675j
_journal_year 2002
_chemical_absolute_configuration rmad
_chemical_formula_moiety 'C20 H23 I O4 Sn'
_chemical_formula_sum 'C20 H23 I O4 Sn'
_chemical_formula_weight 572.97
_chemical_name_systematic
; 
5-deoxy-5-C-(iododiphenylstannyl)-1,2-O-isopropylidene-alpha-D
-xylofuranose
;
_chemical_temperature_decomposition 428.0(10)
_space_group_IT_number 1
_symmetry_cell_setting triclinic
_symmetry_space_group_name_Hall 'P 1'
_symmetry_space_group_name_H-M 'P 1'
_atom_sites_solution_hydrogens geom
_atom_sites_solution_primary heavy
_atom_sites_solution_secondary difmap
_audit_creation_method SHELXL-97
_cell_angle_alpha 104.99(9)
_cell_angle_beta 111.71(11)
_cell_angle_gamma 65.14(9)
_cell_formula_units_Z 2
_cell_length_a 9.566(14)
_cell_length_b 10.366(10)
_cell_length_c 12.983(19)
_cell_measurement_reflns_used 14
_cell_measurement_temperature 298(2)
_cell_measurement_theta_max 9.95
_cell_measurement_theta_min 8.35
_cell_volume 1077(3)
_computing_cell_refinement 'Nicolet P3 software (Nicolet, 1980)'
_computing_data_collection 'Nicolet P3 software (Nicolet, 1980)'
_computing_data_reduction 'RDNIC (Howie, 1980)'
_computing_molecular_graphics 'ORTEP-3 (Farrugia, 1997)'
_computing_publication_material SHELXL-97
_computing_structure_refinement 'SHELXL-97 (Sheldrick, 1997)'
_computing_structure_solution 'SHELXS-86 (Sheldrick, 1990)'
_diffrn_ambient_temperature 298(2)
_diffrn_measured_fraction_theta_full 1.000
_diffrn_measured_fraction_theta_max 1.000
_diffrn_measurement_device_type 'Nicolet P3'
_diffrn_measurement_method \q-2\q
_diffrn_radiation_monochromator graphite
_diffrn_radiation_source 'normal-focus sealed tube'
_diffrn_radiation_type MoK\a
_diffrn_radiation_wavelength 0.71073
_diffrn_reflns_av_R_equivalents 0.0079
_diffrn_reflns_av_sigmaI/netI 0.0338
_diffrn_reflns_limit_h_max 11
_diffrn_reflns_limit_h_min 0
_diffrn_reflns_limit_k_max 12
_diffrn_reflns_limit_k_min -10
_diffrn_reflns_limit_l_max 14
_diffrn_reflns_limit_l_min -15
_diffrn_reflns_number 3825
_diffrn_reflns_theta_full 25.05
_diffrn_reflns_theta_max 25.05
_diffrn_reflns_theta_min 1.70
_diffrn_standards_decay_% 0
_diffrn_standards_interval_count 50
_diffrn_standards_number 2
_exptl_absorpt_coefficient_mu 2.639
_exptl_absorpt_correction_type none
_exptl_crystal_colour colourless
_exptl_crystal_density_diffrn 1.767
_exptl_crystal_density_method 'not measured'
_exptl_crystal_description block
_exptl_crystal_F_000 556
_exptl_crystal_preparation 'from 60-80 pet. ether:CHCl3 as solvent'
_exptl_crystal_size_max 0.60
_exptl_crystal_size_mid 0.30
_exptl_crystal_size_min 0.22
_refine_diff_density_max 1.608
_refine_diff_density_min -1.565
_refine_diff_density_rms 0.151
_refine_ls_abs_structure_details 'Flack H D (1983), Acta Cryst. A39, 876-881'
_refine_ls_abs_structure_Flack 0.01(4)
_refine_ls_extinction_method none
_refine_ls_goodness_of_fit_ref 1.059
_refine_ls_hydrogen_treatment constr
_refine_ls_matrix_type full
_refine_ls_number_parameters 473
_refine_ls_number_reflns 3823
_refine_ls_number_restraints 3
_refine_ls_restrained_S_all 1.058
_refine_ls_R_factor_all 0.0517
_refine_ls_R_factor_gt 0.0459
_refine_ls_shift/su_max 0.001
_refine_ls_shift/su_mean 0.000
_refine_ls_structure_factor_coef Fsqd
_refine_ls_weighting_details 'calc w=1/[\s^2^(Fo^2^)+(0.0866P)^2^] where P=(Fo^2^+2Fc^2^)/3'
_refine_ls_weighting_scheme calc
_refine_ls_wR_factor_gt 0.1127
_refine_ls_wR_factor_ref 0.1173
_reflns_number_gt 3510
_reflns_number_total 3823
_reflns_threshold_expression I>2sigma(I)
_cod_data_source_file b204675j.txt
_cod_data_source_block (D)-4
_cod_depositor_comments
;
The following automatic conversions were performed:

'_chemical_melting_point' tag was changed to
'_chemical_temperature_decomposition' since the value had been given
as '427-429 (dec)'. The value was changed to '428.0(10)' - the
average value was taken and precision was estimated.

Automatic conversion script
Id: cif_fix_values 1569 2011-02-09 13:29:24Z adriana 
;
_cod_original_cell_volume 1077(2)
_cod_database_code 7204454

loop_
_symmetry_equiv_pos_as_xyz
'x, y, z'

loop_
_atom_site_label
_atom_site_type_symbol
_atom_site_fract_x
_atom_site_fract_y
_atom_site_fract_z
_atom_site_U_iso_or_equiv
_atom_site_adp_type
_atom_site_occupancy
_atom_site_calc_flag
_atom_site_refinement_flags
_atom_site_disorder_assembly
_atom_site_disorder_group
Sn1 Sn 0.00002(8) -0.00004(7) 0.00000(6) 0.0442(2) Uani 1 d . . .
I1 I -0.05531(13) 0.17966(10) -0.14670(8) 0.0686(3) Uani 1 d . . .
C1 C -0.0339(15) 0.0298(14) 0.3193(11) 0.049(3) Uani 1 d . . .
H1 H -0.1152 -0.0151 0.2856 0.059 Uiso 1 calc R . .
C2 C 0.1374(14) -0.0835(12) 0.3569(10) 0.043(2) Uani 1 d . . .
H2 H 0.1370 -0.1783 0.3555 0.051 Uiso 1 calc R . .
C3 C 0.2144(14) -0.0814(13) 0.2776(10) 0.045(3) Uani 1 d . . .
H3B H 0.3313 -0.1068 0.3110 0.054 Uiso 1 calc R . .
C4 C 0.1317(15) 0.0723(12) 0.2526(9) 0.043(3) Uani 1 d . . .
H4 H 0.1758 0.1344 0.3155 0.051 Uiso 1 calc R . .
C5 C 0.1337(18) 0.1009(16) 0.1451(11) 0.055(3) Uani 1 d . . .
H5A H 0.2446 0.0664 0.1443 0.066 Uiso 1 calc R . .
H5B H 0.0884 0.2034 0.1422 0.066 Uiso 1 calc R . .
C6 C 0.0766(17) 0.0657(14) 0.5134(11) 0.053(3) Uani 1 d . . .
C7 C 0.124(2) 0.1838(19) 0.5911(13) 0.074(4) Uani 1 d . . .
H7A H 0.2224 0.1440 0.6487 0.111 Uiso 1 calc R . .
H7B H 0.0404 0.2450 0.6243 0.111 Uiso 1 calc R . .
H7C H 0.1416 0.2384 0.5505 0.111 Uiso 1 calc R . .
C8 C 0.035(2) -0.0210(19) 0.5674(13) 0.071(4) Uani 1 d . . .
H8A H 0.0134 -0.0996 0.5147 0.107 Uiso 1 calc R . .
H8B H -0.0597 0.0390 0.5906 0.107 Uiso 1 calc R . .
H8C H 0.1232 -0.0572 0.6313 0.107 Uiso 1 calc R . .
O1 O -0.0572(12) 0.1215(10) 0.4187(7) 0.060(3) Uani 1 d . . .
O2 O 0.2030(10) -0.0219(9) 0.4658(7) 0.049(2) Uani 1 d . . .
O3 O 0.1762(11) -0.1706(8) 0.1770(7) 0.050(2) Uani 1 d . . .
H3 H 0.2597 -0.2312 0.1656 0.075 Uiso 1 d R . .
O4 O -0.0328(9) 0.1013(9) 0.2450(7) 0.0464(19) Uani 1 d . . .
C9 C 0.0988(17) -0.2073(14) -0.0876(10) 0.052(3) Uani 1 d . . .
C10 C 0.0952(17) -0.3258(13) -0.0616(12) 0.052(3) Uani 1 d . . .
H10 H 0.0609 -0.3183 -0.0013 0.062 Uiso 1 calc R . .
C11 C 0.1432(19) -0.4575(16) -0.1260(17) 0.072(5) Uani 1 d . . .
H11 H 0.1374 -0.5367 -0.1091 0.087 Uiso 1 calc R . .
C12 C 0.198(2) -0.4734(19) -0.2129(15) 0.080(5) Uani 1 d . . .
H12 H 0.2317 -0.5624 -0.2543 0.096 Uiso 1 calc R . .
C13 C 0.203(3) -0.361(2) -0.2370(15) 0.086(5) Uani 1 d . . .
H13 H 0.2409 -0.3695 -0.2958 0.103 Uiso 1 calc R . .
C14 C 0.151(2) -0.2266(17) -0.1745(13) 0.074(5) Uani 1 d . . .
H14 H 0.1536 -0.1478 -0.1946 0.089 Uiso 1 calc R . .
C15 C -0.2402(15) 0.0238(14) -0.0081(11) 0.049(3) Uani 1 d . . .
C16 C -0.2581(17) -0.0591(14) 0.0464(11) 0.051(3) Uani 1 d . . .
H16 H -0.1679 -0.1247 0.0894 0.062 Uiso 1 calc R . .
C17 C -0.415(2) -0.0462(16) 0.0382(14) 0.066(4) Uani 1 d . . .
H17 H -0.4274 -0.1045 0.0755 0.080 Uiso 1 calc R . .
C18 C -0.546(2) 0.0476(18) -0.0219(15) 0.071(4) Uani 1 d . . .
H18 H -0.6479 0.0571 -0.0239 0.085 Uiso 1 calc R . .
C19 C -0.531(2) 0.131(2) -0.0814(17) 0.081(5) Uani 1 d . . .
H19 H -0.6224 0.1946 -0.1248 0.097 Uiso 1 calc R . .
C20 C -0.378(2) 0.1204(17) -0.0767(15) 0.072(4) Uani 1 d . . .
H20 H -0.3669 0.1752 -0.1176 0.086 Uiso 1 calc R . .
Sn1A Sn -0.58001(8) 0.41210(8) 0.39600(7) 0.0455(2) Uani 1 d . . .
I1A I -0.88677(10) 0.51180(10) 0.42810(8) 0.0633(3) Uani 1 d . . .
C1A C -0.3777(15) 0.5821(12) 0.2315(11) 0.048(3) Uani 1 d . . .
H1A H -0.3285 0.6234 0.3061 0.058 Uiso 1 calc R . .
C2A C -0.2766(14) 0.4242(11) 0.2098(11) 0.043(3) Uani 1 d . . .
H2A H -0.1668 0.3970 0.2614 0.051 Uiso 1 calc R . .
C3A C -0.3756(13) 0.3456(11) 0.2195(10) 0.041(2) Uani 1 d . . .
H3C H -0.3569 0.2515 0.1745 0.049 Uiso 1 calc R . .
C4A C -0.5487(13) 0.4495(12) 0.1785(11) 0.045(3) Uani 1 d . . .
H4A H -0.5856 0.4393 0.0966 0.054 Uiso 1 calc R . .
C5A C -0.6672(13) 0.4376(15) 0.2211(10) 0.046(3) Uani 1 d . . .
H5A1 H -0.6969 0.3563 0.1784 0.055 Uiso 1 calc R . .
H5A2 H -0.7640 0.5230 0.2083 0.055 Uiso 1 calc R . .
C6A C -0.3036(14) 0.5393(12) 0.0723(12) 0.048(3) Uani 1 d . . .
C7A C -0.420(3) 0.556(2) -0.0454(17) 0.090(6) Uani 1 d . . .
H7A1 H -0.3897 0.4680 -0.0931 0.135 Uiso 1 calc R . .
H7A2 H -0.4169 0.6314 -0.0736 0.135 Uiso 1 calc R . .
H7A3 H -0.5277 0.5796 -0.0435 0.135 Uiso 1 calc R . .
C8A C -0.144(2) 0.5511(19) 0.0884(16) 0.074(5) Uani 1 d . . .
H8A1 H -0.0812 0.5464 0.1654 0.110 Uiso 1 calc R . .
H8A2 H -0.1639 0.6406 0.0671 0.110 Uiso 1 calc R . .
H8A3 H -0.0869 0.4736 0.0427 0.110 Uiso 1 calc R . .
O1A O -0.3806(14) 0.6468(9) 0.1508(10) 0.068(3) Uani 1 d . . .
O2A O -0.2805(11) 0.4058(9) 0.0982(8) 0.054(2) Uani 1 d . . .
O3A O -0.3422(9) 0.3369(10) 0.3339(8) 0.048(2) Uani 1 d . . .
H3A H -0.2669 0.2621 0.3515 0.073 Uiso 1 d R . .
O4A O -0.5327(10) 0.5891(8) 0.2226(8) 0.050(2) Uani 1 d . . .
C9A C -0.4853(14) 0.1971(15) 0.4336(12) 0.051(3) Uani 1 d . . .
C10A C -0.471(3) 0.1640(19) 0.5348(17) 0.080(5) Uani 1 d . . .
H10A H -0.5105 0.2377 0.5871 0.096 Uiso 1 calc R . .
C11A C -0.401(3) 0.026(2) 0.560(2) 0.092(6) Uani 1 d . . .
H11A H -0.3854 0.0058 0.6299 0.111 Uiso 1 calc R . .
C12A C -0.354(2) -0.0846(19) 0.476(2) 0.096(7) Uani 1 d . . .
H12A H -0.3103 -0.1791 0.4912 0.115 Uiso 1 calc R . .
C13A C -0.369(2) -0.0585(17) 0.3754(17) 0.077(5) Uani 1 d . . .
H13A H -0.3346 -0.1338 0.3223 0.092 Uiso 1 calc R . .
C14A C -0.4370(19) 0.0835(16) 0.3514(14) 0.062(4) Uani 1 d . . .
H14A H -0.4504 0.1028 0.2816 0.074 Uiso 1 calc R . .
C15A C -0.4728(15) 0.5391(14) 0.5318(11) 0.052(3) Uani 1 d . . .
C16A C -0.558(2) 0.672(2) 0.5745(18) 0.093(6) Uani 1 d . . .
H16A H -0.6685 0.7134 0.5418 0.111 Uiso 1 calc R . .
C17A C -0.480(3) 0.7468(19) 0.6660(17) 0.092(6) Uani 1 d . . .
H17A H -0.5403 0.8373 0.6934 0.111 Uiso 1 calc R . .
C18A C -0.329(3) 0.696(2) 0.714(2) 0.107(8) Uani 1 d . . .
H18A H -0.2805 0.7499 0.7749 0.128 Uiso 1 calc R . .
C19A C -0.238(3) 0.563(5) 0.676(4) 0.28(4) Uani 1 d . . .
H19A H -0.1277 0.5236 0.7093 0.334 Uiso 1 calc R . .
C20A C -0.317(3) 0.490(4) 0.586(3) 0.25(3) Uani 1 d . . .
H20A H -0.2564 0.3975 0.5614 0.295 Uiso 1 calc R . .

loop_
_atom_site_aniso_label
_atom_site_aniso_U_11
_atom_site_aniso_U_22
_atom_site_aniso_U_33
_atom_site_aniso_U_23
_atom_site_aniso_U_13
_atom_site_aniso_U_12
Sn1 0.0504(5) 0.0403(4) 0.0434(4) 0.0017(3) 0.0172(4) -0.0171(4)
I1 0.0917(7) 0.0589(6) 0.0599(6) 0.0164(4) 0.0304(5) -0.0196(5)
C1 0.037(6) 0.047(7) 0.050(7) 0.003(5) 0.010(5) -0.007(5)
C2 0.037(6) 0.036(6) 0.047(6) 0.008(5) 0.013(5) -0.004(5)
C3 0.034(6) 0.042(6) 0.035(6) 0.001(5) 0.005(5) 0.001(5)
C4 0.059(7) 0.039(6) 0.035(6) 0.002(4) 0.014(5) -0.024(5)
C5 0.063(8) 0.058(8) 0.051(7) 0.010(6) 0.011(6) -0.032(7)
C6 0.059(8) 0.042(7) 0.046(7) -0.007(5) 0.019(6) -0.013(6)
C7 0.081(11) 0.076(10) 0.053(8) 0.000(7) 0.009(7) -0.032(9)
C8 0.086(11) 0.079(10) 0.055(8) 0.015(7) 0.029(8) -0.025(9)
O1 0.054(5) 0.056(6) 0.040(5) 0.000(4) 0.018(4) 0.008(4)
O2 0.042(5) 0.047(5) 0.043(4) 0.006(4) 0.007(4) -0.007(4)
O3 0.049(5) 0.033(4) 0.049(5) 0.000(3) 0.014(4) -0.001(4)
O4 0.035(4) 0.041(4) 0.045(4) 0.013(3) 0.014(3) 0.008(3)
C9 0.060(8) 0.045(7) 0.033(6) -0.002(5) 0.004(5) -0.015(6)
C10 0.053(7) 0.034(6) 0.064(8) 0.000(6) 0.020(6) -0.012(5)
C11 0.053(8) 0.045(8) 0.099(12) -0.004(8) 0.008(8) -0.018(6)
C12 0.079(11) 0.061(10) 0.074(11) -0.029(8) 0.016(9) -0.028(9)
C13 0.113(15) 0.083(12) 0.052(9) -0.020(8) 0.036(9) -0.033(11)
C14 0.104(13) 0.051(8) 0.050(8) 0.002(6) 0.022(8) -0.015(8)
C15 0.043(7) 0.047(7) 0.041(6) -0.002(5) 0.003(5) -0.014(5)
C16 0.054(7) 0.050(7) 0.057(7) 0.003(6) 0.015(6) -0.028(6)
C17 0.068(9) 0.056(8) 0.077(10) -0.010(7) 0.030(8) -0.027(8)
C18 0.058(9) 0.068(9) 0.083(11) -0.007(8) 0.019(8) -0.031(8)
C19 0.051(9) 0.075(11) 0.089(13) 0.010(10) 0.012(8) -0.005(8)
C20 0.065(10) 0.054(8) 0.083(11) 0.008(7) 0.017(8) -0.013(7)
Sn1A 0.0371(4) 0.0408(4) 0.0509(5) 0.0000(3) 0.0108(3) -0.0121(3)
I1A 0.0445(5) 0.0766(6) 0.0661(6) -0.0092(5) 0.0207(4) -0.0260(4)
C1A 0.046(7) 0.030(6) 0.054(7) 0.001(5) 0.009(5) -0.007(5)
C2A 0.034(6) 0.024(5) 0.061(7) 0.002(5) 0.011(5) -0.006(4)
C3A 0.038(6) 0.023(5) 0.058(7) 0.003(5) 0.013(5) -0.010(4)
C4A 0.033(6) 0.034(6) 0.055(7) -0.001(5) 0.008(5) -0.010(5)
C5A 0.020(5) 0.064(7) 0.044(6) 0.012(5) -0.002(4) -0.012(5)
C6A 0.039(6) 0.029(5) 0.073(8) 0.005(5) 0.017(6) -0.010(5)
C7A 0.090(13) 0.083(12) 0.085(12) 0.027(10) -0.001(10) -0.033(11)
C8A 0.062(9) 0.075(10) 0.102(13) 0.028(9) 0.014(8) -0.040(8)
O1A 0.080(7) 0.029(4) 0.103(8) 0.007(5) 0.044(6) -0.014(4)
O2A 0.057(5) 0.038(4) 0.075(6) 0.006(4) 0.028(5) -0.019(4)
O3A 0.028(4) 0.052(5) 0.060(5) 0.018(4) 0.012(4) -0.004(3)
O4A 0.042(4) 0.023(4) 0.075(6) 0.001(4) 0.020(4) -0.003(3)
C9A 0.032(6) 0.057(7) 0.064(8) 0.008(6) 0.008(5) -0.022(5)
C10A 0.100(13) 0.054(9) 0.091(12) 0.016(8) 0.043(11) -0.016(9)
C11A 0.100(15) 0.071(12) 0.106(15) 0.034(11) 0.026(12) -0.022(10)
C12A 0.081(13) 0.046(9) 0.14(2) 0.036(11) -0.004(12) -0.026(9)
C13A 0.100(13) 0.051(8) 0.099(13) 0.005(8) 0.031(10) -0.046(9)
C14A 0.066(9) 0.055(8) 0.077(10) 0.007(7) 0.020(7) -0.037(7)
C15A 0.034(6) 0.046(7) 0.058(7) -0.001(6) 0.008(5) -0.008(5)
C16A 0.064(10) 0.063(10) 0.104(14) -0.013(9) -0.005(9) -0.018(8)
C17A 0.106(15) 0.053(9) 0.089(13) -0.013(9) -0.001(11) -0.040(10)
C18A 0.101(17) 0.084(13) 0.097(14) -0.015(11) -0.022(12) -0.057(13)
C19A 0.060(15) 0.29(5) 0.25(5) -0.16(4) -0.03(2) -0.03(2)
C20A 0.043(11) 0.19(3) 0.26(4) -0.16(3) -0.023(16) 0.010(14)

loop_
_atom_type_symbol
_atom_type_description
_atom_type_scat_dispersion_real
_atom_type_scat_dispersion_imag
_atom_type_scat_source
C C 0.0033 0.0016 'International Tables Vol C Tables 4.2.6.8 and 6.1.1.4'
H H 0.0000 0.0000 'International Tables Vol C Tables 4.2.6.8 and 6.1.1.4'
I I -0.4742 1.8119 'International Tables Vol C Tables 4.2.6.8 and 6.1.1.4'
O O 0.0106 0.0060 'International Tables Vol C Tables 4.2.6.8 and 6.1.1.4'
Sn Sn -0.6537 1.4246 'International Tables Vol C Tables 4.2.6.8 and 6.1.1.4'

loop_
_geom_angle_atom_site_label_1
_geom_angle_atom_site_label_2
_geom_angle_atom_site_label_3
_geom_angle
_geom_angle_site_symmetry_1
_geom_angle_site_symmetry_3
_geom_angle_publ_flag
C5 Sn1 C9 125.6(6) . . ?
C5 Sn1 C15 118.1(5) . . ?
C9 Sn1 C15 106.5(5) . . ?
C5 Sn1 I1 96.5(4) . . ?
C9 Sn1 I1 101.5(4) . . ?
C15 Sn1 I1 104.0(4) . . ?
C5 Sn1 O3 66.6(4) . . ?
C9 Sn1 O3 78.5(4) . . ?
C15 Sn1 O3 97.9(4) . . ?
I1 Sn1 O3 157.1(2) . . ?
O4 C1 O1 111.2(11) . . ?
O4 C1 C2 107.1(10) . . ?
O1 C1 C2 104.7(10) . . ?
O4 C1 H1 111.2 . . ?
O1 C1 H1 111.2 . . ?
C2 C1 H1 111.2 . . ?
O2 C2 C3 111.2(10) . . ?
O2 C2 C1 102.6(9) . . ?
C3 C2 C1 102.8(10) . . ?
O2 C2 H2 113.1 . . ?
C3 C2 H2 113.1 . . ?
C1 C2 H2 113.1 . . ?
O3 C3 C2 110.8(11) . . ?
O3 C3 C4 108.1(9) . . ?
C2 C3 C4 102.5(9) . . ?
O3 C3 H3B 111.7 . . ?
C2 C3 H3B 111.7 . . ?
C4 C3 H3B 111.7 . . ?
O4 C4 C5 108.5(10) . . ?
O4 C4 C3 101.9(9) . . ?
C5 C4 C3 116.5(11) . . ?
O4 C4 H4 109.8 . . ?
C5 C4 H4 109.8 . . ?
C3 C4 H4 109.8 . . ?
C4 C5 Sn1 112.7(8) . . ?
C4 C5 H5A 109.1 . . ?
Sn1 C5 H5A 109.1 . . ?
C4 C5 H5B 109.1 . . ?
Sn1 C5 H5B 109.1 . . ?
H5A C5 H5B 107.8 . . ?
O2 C6 O1 103.3(10) . . ?
O2 C6 C7 107.9(13) . . ?
O1 C6 C7 110.3(12) . . ?
O2 C6 C8 111.6(12) . . ?
O1 C6 C8 109.4(12) . . ?
C7 C6 C8 113.8(13) . . ?
C6 C7 H7A 109.5 . . ?
C6 C7 H7B 109.5 . . ?
H7A C7 H7B 109.5 . . ?
C6 C7 H7C 109.5 . . ?
H7A C7 H7C 109.5 . . ?
H7B C7 H7C 109.5 . . ?
C6 C8 H8A 109.5 . . ?
C6 C8 H8B 109.5 . . ?
H8A C8 H8B 109.5 . . ?
C6 C8 H8C 109.5 . . ?
H8A C8 H8C 109.5 . . ?
H8B C8 H8C 109.5 . . ?
C1 O1 C6 110.0(9) . . ?
C6 O2 C2 109.3(9) . . ?
C3 O3 Sn1 108.8(7) . . ?
C3 O3 H3 109.5 . . ?
Sn1 O3 H3 110.1 . . ?
C1 O4 C4 109.4(9) . . ?
C14 C9 C10 116.8(13) . . ?
C14 C9 Sn1 123.2(11) . . ?
C10 C9 Sn1 119.7(10) . . ?
C9 C10 C11 119.7(15) . . ?
C9 C10 H10 120.1 . . ?
C11 C10 H10 120.1 . . ?
C12 C11 C10 121.8(17) . . ?
C12 C11 H11 119.1 . . ?
C10 C11 H11 119.1 . . ?
C13 C12 C11 118.5(15) . . ?
C13 C12 H12 120.8 . . ?
C11 C12 H12 120.8 . . ?
C12 C13 C14 120.4(18) . . ?
C12 C13 H13 119.8 . . ?
C14 C13 H13 119.8 . . ?
C9 C14 C13 122.8(17) . . ?
C9 C14 H14 118.6 . . ?
C13 C14 H14 118.6 . . ?
C16 C15 C20 120.1(13) . . ?
C16 C15 Sn1 119.8(10) . . ?
C20 C15 Sn1 120.0(11) . . ?
C15 C16 C17 119.6(14) . . ?
C15 C16 H16 120.2 . . ?
C17 C16 H16 120.2 . . ?
C18 C17 C16 121.2(16) . . ?
C18 C17 H17 119.4 . . ?
C16 C17 H17 119.4 . . ?
C17 C18 C19 120.2(16) . . ?
C17 C18 H18 119.9 . . ?
C19 C18 H18 119.9 . . ?
C18 C19 C20 120.5(16) . . ?
C18 C19 H19 119.8 . . ?
C20 C19 H19 119.8 . . ?
C19 C20 C15 118.4(17) . . ?
C19 C20 H20 120.8 . . ?
C15 C20 H20 120.8 . . ?
C15A Sn1A C9A 109.7(5) . . ?
C15A Sn1A C5A 127.8(5) . . ?
C9A Sn1A C5A 115.8(5) . . ?
C15A Sn1A O3A 87.1(4) . . ?
C9A Sn1A O3A 84.8(4) . . ?
C5A Sn1A O3A 73.3(4) . . ?
C15A Sn1A I1A 99.1(4) . . ?
C9A Sn1A I1A 100.7(3) . . ?
C5A Sn1A I1A 96.3(3) . . ?
O3A Sn1A I1A 169.6(2) . . ?
O1A C1A O4A 112.5(11) . . ?
O1A C1A C2A 105.5(11) . . ?
O4A C1A C2A 106.9(10) . . ?
O1A C1A H1A 110.5 . . ?
O4A C1A H1A 110.5 . . ?
C2A C1A H1A 110.5 . . ?
O2A C2A C1A 104.2(10) . . ?
O2A C2A C3A 109.2(9) . . ?
C1A C2A C3A 103.6(9) . . ?
O2A C2A H2A 113.0 . . ?
C1A C2A H2A 113.0 . . ?
C3A C2A H2A 113.0 . . ?
O3A C3A C4A 107.9(9) . . ?
O3A C3A C2A 108.9(9) . . ?
C4A C3A C2A 102.4(9) . . ?
O3A C3A H3C 112.4 . . ?
C4A C3A H3C 112.4 . . ?
C2A C3A H3C 112.4 . . ?
O4A C4A C5A 109.1(10) . . ?
O4A C4A C3A 102.5(8) . . ?
C5A C4A C3A 115.1(11) . . ?
O4A C4A H4A 110.0 . . ?
C5A C4A H4A 110.0 . . ?
C3A C4A H4A 110.0 . . ?
C4A C5A Sn1A 114.2(8) . . ?
C4A C5A H5A1 108.7 . . ?
Sn1A C5A H5A1 108.7 . . ?
C4A C5A H5A2 108.7 . . ?
Sn1A C5A H5A2 108.7 . . ?
H5A1 C5A H5A2 107.6 . . ?
O2A C6A O1A 105.6(10) . . ?
O2A C6A C8A 111.3(11) . . ?
O1A C6A C8A 108.9(12) . . ?
O2A C6A C7A 107.1(12) . . ?
O1A C6A C7A 109.0(13) . . ?
C8A C6A C7A 114.6(15) . . ?
C6A C7A H7A1 109.5 . . ?
C6A C7A H7A2 109.5 . . ?
H7A1 C7A H7A2 109.5 . . ?
C6A C7A H7A3 109.5 . . ?
H7A1 C7A H7A3 109.5 . . ?
H7A2 C7A H7A3 109.5 . . ?
C6A C8A H8A1 109.5 . . ?
C6A C8A H8A2 109.5 . . ?
H8A1 C8A H8A2 109.5 . . ?
C6A C8A H8A3 109.5 . . ?
H8A1 C8A H8A3 109.5 . . ?
H8A2 C8A H8A3 109.5 . . ?
C1A O1A C6A 109.8(9) . . ?
C2A O2A C6A 107.8(9) . . ?
C3A O3A Sn1A 115.0(6) . . ?
C3A O3A H3A 109.5 . . ?
Sn1A O3A H3A 119.6 . . ?
C1A O4A C4A 110.7(8) . . ?
C10A C9A C14A 118.5(14) . . ?
C10A C9A Sn1A 122.8(11) . . ?
C14A C9A Sn1A 118.7(10) . . ?
C11A C10A C9A 121.9(18) . . ?
C11A C10A H10A 119.1 . . ?
C9A C10A H10A 119.1 . . ?
C10A C11A C12A 118(2) . . ?
C10A C11A H11A 121.0 . . ?
C12A C11A H11A 121.0 . . ?
C13A C12A C11A 122.3(16) . . ?
C13A C12A H12A 118.8 . . ?
C11A C12A H12A 118.8 . . ?
C12A C13A C14A 119.2(17) . . ?
C12A C13A H13A 120.4 . . ?
C14A C13A H13A 120.4 . . ?
C13A C14A C9A 119.9(15) . . ?
C13A C14A H14A 120.1 . . ?
C9A C14A H14A 120.1 . . ?
C20A C15A C16A 114.9(16) . . ?
C20A C15A Sn1A 121.2(13) . . ?
C16A C15A Sn1A 123.8(11) . . ?
C15A C16A C17A 120.4(17) . . ?
C15A C16A H16A 119.8 . . ?
C17A C16A H16A 119.8 . . ?
C18A C17A C16A 123(2) . . ?
C18A C17A H17A 118.7 . . ?
C16A C17A H17A 118.7 . . ?
C17A C18A C19A 119.5(18) . . ?
C17A C18A H18A 120.2 . . ?
C19A C18A H18A 120.2 . . ?
C18A C19A C20A 117(2) . . ?
C18A C19A H19A 121.3 . . ?
C20A C19A H19A 121.3 . . ?
C15A C20A C19A 125(2) . . ?
C15A C20A H20A 117.4 . . ?
C19A C20A H20A 117.4 . . ?

loop_
_geom_bond_atom_site_label_1
_geom_bond_atom_site_label_2
_geom_bond_distance
_geom_bond_site_symmetry_2
_geom_bond_publ_flag
Sn1 C5 2.145(14) . ?
Sn1 C9 2.151(13) . ?
Sn1 C15 2.171(14) . ?
Sn1 I1 2.764(4) . ?
Sn1 O3 2.825(10) . ?
C1 O4 1.366(17) . ?
C1 O1 1.421(16) . ?
C1 C2 1.545(16) . ?
C1 H1 0.9800 . ?
C2 O2 1.419(15) . ?
C2 C3 1.479(18) . ?
C2 H2 0.9800 . ?
C3 O3 1.414(14) . ?
C3 C4 1.512(17) . ?
C3 H3B 0.9800 . ?
C4 O4 1.442(15) . ?
C4 C5 1.508(17) . ?
C4 H4 0.9800 . ?
C5 H5A 0.9700 . ?
C5 H5B 0.9700 . ?
C6 O2 1.417(16) . ?
C6 O1 1.437(17) . ?
C6 C7 1.49(2) . ?
C6 C8 1.52(2) . ?
C7 H7A 0.9600 . ?
C7 H7B 0.9600 . ?
C7 H7C 0.9600 . ?
C8 H8A 0.9600 . ?
C8 H8B 0.9600 . ?
C8 H8C 0.9600 . ?
O3 H3 0.8200 . ?
C9 C14 1.34(2) . ?
C9 C10 1.372(19) . ?
C10 C11 1.39(2) . ?
C10 H10 0.9300 . ?
C11 C12 1.36(3) . ?
C11 H11 0.9300 . ?
C12 C13 1.31(3) . ?
C12 H12 0.9300 . ?
C13 C14 1.40(2) . ?
C13 H13 0.9300 . ?
C14 H14 0.9300 . ?
C15 C16 1.339(19) . ?
C15 C20 1.42(2) . ?
C16 C17 1.42(2) . ?
C16 H16 0.9300 . ?
C17 C18 1.33(2) . ?
C17 H17 0.9300 . ?
C18 C19 1.38(3) . ?
C18 H18 0.9300 . ?
C19 C20 1.40(3) . ?
C19 H19 0.9300 . ?
C20 H20 0.9300 . ?
Sn1A C15A 2.119(13) . ?
Sn1A C9A 2.136(14) . ?
Sn1A C5A 2.156(12) . ?
Sn1A O3A 2.443(9) . ?
Sn1A I1A 2.826(5) . ?
C1A O1A 1.369(17) . ?
C1A O4A 1.415(16) . ?
C1A C2A 1.525(15) . ?
C1A H1A 0.9800 . ?
C2A O2A 1.400(16) . ?
C2A C3A 1.539(16) . ?
C2A H2A 0.9800 . ?
C3A O3A 1.418(15) . ?
C3A C4A 1.527(15) . ?
C3A H3C 0.9800 . ?
C4A O4A 1.462(14) . ?
C4A C5A 1.491(18) . ?
C4A H4A 0.9800 . ?
C5A H5A1 0.9700 . ?
C5A H5A2 0.9700 . ?
C6A O2A 1.417(15) . ?
C6A O1A 1.450(17) . ?
C6A C8A 1.511(19) . ?
C6A C7A 1.52(2) . ?
C7A H7A1 0.9600 . ?
C7A H7A2 0.9600 . ?
C7A H7A3 0.9600 . ?
C8A H8A1 0.9600 . ?
C8A H8A2 0.9600 . ?
C8A H8A3 0.9600 . ?
O3A H3A 0.8200 . ?
C9A C10A 1.39(2) . ?
C9A C14A 1.41(2) . ?
C10A C11A 1.37(3) . ?
C10A H10A 0.9300 . ?
C11A C12A 1.41(3) . ?
C11A H11A 0.9300 . ?
C12A C13A 1.35(3) . ?
C12A H12A 0.9300 . ?
C13A C14A 1.40(2) . ?
C13A H13A 0.9300 . ?
C14A H14A 0.9300 . ?
C15A C20A 1.32(2) . ?
C15A C16A 1.37(2) . ?
C16A C17A 1.38(2) . ?
C16A H16A 0.9300 . ?
C17A C18A 1.27(3) . ?
C17A H17A 0.9300 . ?
C18A C19A 1.36(4) . ?
C18A H18A 0.9300 . ?
C19A C20A 1.37(3) . ?
C19A H19A 0.9300 . ?
C20A H20A 0.9300 . ?

loop_
_geom_hbond_atom_site_label_D
_geom_hbond_atom_site_label_H
_geom_hbond_atom_site_label_A
_geom_hbond_distance_DH
_geom_hbond_distance_HA
_geom_hbond_distance_DA
_geom_hbond_angle_DHA
_geom_hbond_site_symmetry_A
O3 H3 O4A 0.82 2.12 2.832(12) 145.8 1_645
O3A H3A O1 0.82 1.95 2.750(13) 163.9 .

loop_
_geom_torsion_atom_site_label_1
_geom_torsion_atom_site_label_2
_geom_torsion_atom_site_label_3
_geom_torsion_atom_site_label_4
_geom_torsion
_geom_torsion_site_symmetry_1
_geom_torsion_site_symmetry_2
_geom_torsion_site_symmetry_3
_geom_torsion_site_symmetry_4
_geom_torsion_publ_flag
O4 C1 C2 O2 104.6(11) . . . . ?
O1 C1 C2 O2 -13.6(13) . . . . ?
O4 C1 C2 C3 -10.9(13) . . . . ?
O1 C1 C2 C3 -129.1(11) . . . . ?
O2 C2 C3 O3 166.7(9) . . . . ?
C1 C2 C3 O3 -84.2(11) . . . . ?
O2 C2 C3 C4 -78.2(11) . . . . ?
C1 C2 C3 C4 30.9(12) . . . . ?
O3 C3 C4 O4 77.0(11) . . . . ?
C2 C3 C4 O4 -40.1(11) . . . . ?
O3 C3 C4 C5 -40.9(15) . . . . ?
C2 C3 C4 C5 -158.0(10) . . . . ?
O4 C4 C5 Sn1 -49.1(12) . . . . ?
C3 C4 C5 Sn1 65.1(14) . . . . ?
C9 Sn1 C5 C4 -93.5(11) . . . . ?
C15 Sn1 C5 C4 47.7(12) . . . . ?
I1 Sn1 C5 C4 157.3(9) . . . . ?
O3 Sn1 C5 C4 -38.8(9) . . . . ?
O4 C1 O1 C6 -121.2(11) . . . . ?
C2 C1 O1 C6 -5.9(14) . . . . ?
O2 C6 O1 C1 23.1(14) . . . . ?
C7 C6 O1 C1 138.2(13) . . . . ?
C8 C6 O1 C1 -95.9(14) . . . . ?
O1 C6 O2 C2 -33.0(13) . . . . ?
C7 C6 O2 C2 -149.7(12) . . . . ?
C8 C6 O2 C2 84.5(13) . . . . ?
C3 C2 O2 C6 138.3(10) . . . . ?
C1 C2 O2 C6 29.0(12) . . . . ?
C2 C3 O3 Sn1 117.1(8) . . . . ?
C4 C3 O3 Sn1 5.5(11) . . . . ?
C5 Sn1 O3 C3 19.3(8) . . . . ?
C9 Sn1 O3 C3 156.6(8) . . . . ?
C15 Sn1 O3 C3 -98.1(8) . . . . ?
I1 Sn1 O3 C3 64.3(9) . . . . ?
O1 C1 O4 C4 98.7(11) . . . . ?
C2 C1 O4 C4 -15.2(13) . . . . ?
C5 C4 O4 C1 158.2(10) . . . . ?
C3 C4 O4 C1 34.7(11) . . . . ?
C5 Sn1 C9 C14 -92.3(14) . . . . ?
C15 Sn1 C9 C14 122.9(14) . . . . ?
I1 Sn1 C9 C14 14.4(14) . . . . ?
O3 Sn1 C9 C14 -142.2(14) . . . . ?
C5 Sn1 C9 C10 94.1(12) . . . . ?
C15 Sn1 C9 C10 -50.7(12) . . . . ?
I1 Sn1 C9 C10 -159.2(10) . . . . ?
O3 Sn1 C9 C10 44.2(10) . . . . ?
C14 C9 C10 C11 -1(2) . . . . ?
Sn1 C9 C10 C11 173.2(11) . . . . ?
C9 C10 C11 C12 2(2) . . . . ?
C10 C11 C12 C13 -1(3) . . . . ?
C11 C12 C13 C14 0(3) . . . . ?
C10 C9 C14 C13 -1(3) . . . . ?
Sn1 C9 C14 C13 -174.5(15) . . . . ?
C12 C13 C14 C9 1(3) . . . . ?
C5 Sn1 C15 C16 -80.5(11) . . . . ?
C9 Sn1 C15 C16 67.4(11) . . . . ?
I1 Sn1 C15 C16 174.2(9) . . . . ?
O3 Sn1 C15 C16 -12.8(11) . . . . ?
C5 Sn1 C15 C20 103.6(12) . . . . ?
C9 Sn1 C15 C20 -108.5(11) . . . . ?
I1 Sn1 C15 C20 -1.8(11) . . . . ?
O3 Sn1 C15 C20 171.3(11) . . . . ?
C20 C15 C16 C17 -2(2) . . . . ?
Sn1 C15 C16 C17 -178.1(10) . . . . ?
C15 C16 C17 C18 -1(2) . . . . ?
C16 C17 C18 C19 3(2) . . . . ?
C17 C18 C19 C20 -2(3) . . . . ?
C18 C19 C20 C15 -1(3) . . . . ?
C16 C15 C20 C19 3(2) . . . . ?
Sn1 C15 C20 C19 178.9(12) . . . . ?
O1A C1A C2A O2A -20.4(13) . . . . ?
O4A C1A C2A O2A 99.6(11) . . . . ?
O1A C1A C2A C3A -134.7(11) . . . . ?
O4A C1A C2A C3A -14.6(13) . . . . ?
O2A C2A C3A O3A 167.0(9) . . . . ?
C1A C2A C3A O3A -82.5(11) . . . . ?
O2A C2A C3A C4A -79.0(11) . . . . ?
C1A C2A C3A C4A 31.5(12) . . . . ?
O3A C3A C4A O4A 78.0(11) . . . . ?
C2A C3A C4A O4A -36.8(11) . . . . ?
O3A C3A C4A C5A -40.3(13) . . . . ?
C2A C3A C4A C5A -155.1(10) . . . . ?
O4A C4A C5A Sn1A -71.9(11) . . . . ?
C3A C4A C5A Sn1A 42.6(13) . . . . ?
C15A Sn1A C5A C4A 51.2(11) . . . . ?
C9A Sn1A C5A C4A -97.0(10) . . . . ?
O3A Sn1A C5A C4A -21.4(8) . . . . ?
I1A Sn1A C5A C4A 157.9(9) . . . . ?
O4A C1A O1A C6A -110.2(11) . . . . ?
C2A C1A O1A C6A 6.1(14) . . . . ?
O2A C6A O1A C1A 10.3(14) . . . . ?
C8A C6A O1A C1A -109.4(13) . . . . ?
C7A C6A O1A C1A 125.0(13) . . . . ?
C1A C2A O2A C6A 27.2(12) . . . . ?
C3A C2A O2A C6A 137.4(9) . . . . ?
O1A C6A O2A C2A -23.9(12) . . . . ?
C8A C6A O2A C2A 94.1(14) . . . . ?
C7A C6A O2A C2A -140.0(13) . . . . ?
C4A C3A O3A Sn1A 20.4(10) . . . . ?
C2A C3A O3A Sn1A 130.8(7) . . . . ?
C15A Sn1A O3A C3A -131.2(8) . . . . ?
C9A Sn1A O3A C3A 118.6(8) . . . . ?
C5A Sn1A O3A C3A -0.2(7) . . . . ?
I1A Sn1A O3A C3A -3.8(17) . . . . ?
O1A C1A O4A C4A 106.1(11) . . . . ?
C2A C1A O4A C4A -9.3(14) . . . . ?
C5A C4A O4A C1A 151.9(10) . . . . ?
C3A C4A O4A C1A 29.5(13) . . . . ?
C15A Sn1A C9A C10A 46.9(14) . . . . ?
C5A Sn1A C9A C10A -159.4(13) . . . . ?
O3A Sn1A C9A C10A 131.9(13) . . . . ?
I1A Sn1A C9A C10A -57.0(13) . . . . ?
C15A Sn1A C9A C14A -134.1(10) . . . . ?
C5A Sn1A C9A C14A 19.6(11) . . . . ?
O3A Sn1A C9A C14A -49.1(10) . . . . ?
I1A Sn1A C9A C14A 122.0(9) . . . . ?
C14A C9A C10A C11A 5(3) . . . . ?
Sn1A C9A C10A C11A -176.0(16) . . . . ?
C9A C10A C11A C12A -5(3) . . . . ?
C10A C11A C12A C13A 3(3) . . . . ?
C11A C12A C13A C14A -1(3) . . . . ?
C12A C13A C14A C9A 1(2) . . . . ?
C10A C9A C14A C13A -3(2) . . . . ?
Sn1A C9A C14A C13A 177.7(11) . . . . ?
C9A Sn1A C15A C20A 41(3) . . . . ?
C5A Sn1A C15A C20A -108(3) . . . . ?
O3A Sn1A C15A C20A -42(3) . . . . ?
I1A Sn1A C15A C20A 146(3) . . . . ?
C9A Sn1A C15A C16A -134.6(16) . . . . ?
C5A Sn1A C15A C16A 75.8(18) . . . . ?
O3A Sn1A C15A C16A 142.0(17) . . . . ?
I1A Sn1A C15A C16A -29.7(17) . . . . ?
C20A C15A C16A C17A 2(4) . . . . ?
Sn1A C15A C16A C17A 177.6(17) . . . . ?
C15A C16A C17A C18A 0(4) . . . . ?
C16A C17A C18A C19A -1(5) . . . . ?
C17A C18A C19A C20A 0(8) . . . . ?
C16A C15A C20A C19A -3(7) . . . . ?
Sn1A C15A C20A C19A -179(5) . . . . ?
C18A C19A C20A C15A 2(10) . . . . ?
